data_7239901
loop_
_publ_author_name
'Moushi, E.'
'Kourtellaris, Andreas'
'Andreou, Eleni'
'Fidelli, Athena M.'
'Papaefstathiou, Giannis S.'
'Plakatouras, John C.'
'Tasiopoulos, Anastasios'

_publ_section_title
;
 New Metal Organic Frameworks Derived from pyridine-3,5-dicarboxylic acid:
 Structural Diversity Rising from the Addition of Templates in the
 Reaction Systems
;
_journal_name_full CrystEngComm
_journal_paper_doi 10.1039/C9CE02006C
_journal_year 2020
_chemical_formula_sum 'C30.97 H24.94 Mn3 N5.66 O14'
_chemical_formula_weight 865.10
_space_group_crystal_system monoclinic
_space_group_IT_number 14
_space_group_name_Hall '-P 2ybc'
_space_group_name_H-M_alt 'P 1 21/c 1'
_atom_sites_solution_hydrogens geom
_audit_creation_method SHELXL-2016/6
_audit_update_record
;
2019-10-10 deposited with the CCDC.	2020-02-07 downloaded from the CCDC.
;
_cell_angle_alpha 90
_cell_angle_beta 89.922(5)
_cell_angle_gamma 90
_cell_formula_units_Z 4
_cell_length_a 11.5931(6)
_cell_length_b 13.5663(5)
_cell_length_c 27.2835(13)
_cell_measurement_reflns_used 9955
_cell_measurement_temperature 101(2)
_cell_measurement_theta_max 71.2310
_cell_measurement_theta_min 4.5710
_cell_volume 4291.0(3)
_computing_structure_refinement 'SHELXL-2016/6 (Sheldrick, 2016)'
_diffrn_ambient_temperature 101(2)
_diffrn_detector 'CCD plate'
_diffrn_detector_area_resol_mean 10.4223
_diffrn_detector_type Atlas
_diffrn_measured_fraction_theta_full 1.000
_diffrn_measured_fraction_theta_max 0.976
_diffrn_measurement_device 'four-circle diffractometer'
_diffrn_measurement_device_type 'SuperNova, Dual, Cu at home/near, Atlas'
_diffrn_radiation_monochromator mirror
_diffrn_radiation_probe x-ray
_diffrn_radiation_type 'Cu K\a'
_diffrn_radiation_wavelength 1.54184
_diffrn_reflns_av_R_equivalents 0.0848
_diffrn_reflns_av_unetI/netI 0.0824
_diffrn_reflns_Laue_measured_fraction_full 1.000
_diffrn_reflns_Laue_measured_fraction_max 0.976
_diffrn_reflns_limit_h_max 14
_diffrn_reflns_limit_h_min -14
_diffrn_reflns_limit_k_max 16
_diffrn_reflns_limit_k_min -11
_diffrn_reflns_limit_l_max 33
_diffrn_reflns_limit_l_min -33
_diffrn_reflns_number 28319
_diffrn_reflns_point_group_measured_fraction_full 1.000
_diffrn_reflns_point_group_measured_fraction_max 0.976
_diffrn_reflns_theta_full 67.684
_diffrn_reflns_theta_max 72.156
_diffrn_reflns_theta_min 3.639
_diffrn_source 'micro-focus sealed X-ray tube'
_diffrn_source_type 'SuperNova (Cu) X-ray Source'
_exptl_absorpt_coefficient_mu 7.628
_exptl_absorpt_correction_T_max 1.00000
_exptl_absorpt_correction_T_min 0.65353
_exptl_absorpt_correction_type multi-scan
_exptl_absorpt_process_details
;
CrysAlisPro 1.171.40.53 (Rigaku Oxford Diffraction, 2019)
Empirical absorption correction using spherical harmonics,
 implemented in SCALE3 ABSPACK scaling algorithm.
;
_exptl_crystal_colour pink
_exptl_crystal_density_diffrn 1.339
_exptl_crystal_description polyhedral
_exptl_crystal_F_000 1749
_exptl_crystal_size_max 0.040
_exptl_crystal_size_mid 0.030
_exptl_crystal_size_min 0.010
_refine_diff_density_max 0.908
_refine_diff_density_min -1.607
_refine_diff_density_rms 0.141
_refine_ls_extinction_method none
_refine_ls_goodness_of_fit_ref 1.122
_refine_ls_hydrogen_treatment constr
_refine_ls_matrix_type full
_refine_ls_number_parameters 484
_refine_ls_number_reflns 8198
_refine_ls_number_restraints 6
_refine_ls_restrained_S_all 1.122
_refine_ls_R_factor_all 0.1233
_refine_ls_R_factor_gt 0.0897
_refine_ls_shift/su_max 0.000
_refine_ls_shift/su_mean 0.000
_refine_ls_structure_factor_coef Fsqd
_refine_ls_weighting_details 'w=1/[\s^2^(Fo^2^)+(0.1418P)^2^+19.8936P] where P=(Fo^2^+2Fc^2^)/3'
_refine_ls_weighting_scheme calc
_refine_ls_wR_factor_gt 0.2513
_refine_ls_wR_factor_ref 0.3064
_reflns_Friedel_coverage 0.000
_reflns_number_gt 5964
_reflns_number_total 8198
_reflns_threshold_expression 'I > 2\s(I)'
_cod_data_source_file c9ce02006c2.cif
_cod_data_source_block 3_sq
_cod_original_sg_symbol_H-M 'P 21/c'
_cod_database_code 7239901
_shelx_shelxl_version_number 2016/6
_shelx_space_group_comment
;
The symmetry employed for this shelxl refinement is uniquely defined
by the following loop, which should always be used as a source of
symmetry information in preference to the above space-group names.
They are only intended as comments.
;
_shelx_estimated_absorpt_t_min 0.750
_shelx_estimated_absorpt_t_max 0.928

loop_
_space_group_symop_operation_xyz
'x, y, z'
'-x, y+1/2, -z+1/2'
'-x, -y, -z'
'x, -y-1/2, z-1/2'

loop_
_atom_site_label
_atom_site_type_symbol
_atom_site_fract_x
_atom_site_fract_y
_atom_site_fract_z
_atom_site_U_iso_or_equiv
_atom_site_adp_type
_atom_site_occupancy
_atom_site_site_symmetry_order
_atom_site_calc_flag
_atom_site_refinement_flags_posn
_atom_site_refinement_flags_adp
_atom_site_refinement_flags_occupancy
C2S C -0.133(2) -0.4665(13) 0.6814(8) 0.102(7) Uani 1 1 d . . .
H2SA H -0.163505 -0.460031 0.714805 0.153 Uiso 1 1 calc R U .
H2SB H -0.141257 -0.534950 0.670482 0.153 Uiso 1 1 calc R U .
H2SC H -0.176941 -0.423212 0.659381 0.153 Uiso 1 1 calc R U .
O1 O 0.4410(8) 0.2493(6) 0.6955(3) 0.052(2) Uani 1 1 d . . .
Mn1 Mn 0.5252(2) 0.22237(11) 0.62726(6) 0.0457(4) Uani 1 1 d . . .
C1 C 0.2264(12) 0.3025(8) 0.7872(4) 0.050(3) Uani 1 1 d . . .
H1 H 0.168706 0.257682 0.776583 0.061 Uiso 1 1 calc R U .
N1 N 0.2024(10) 0.3599(7) 0.8244(4) 0.049(2) Uani 1 1 d . . .
Mn2 Mn 0.2494(2) 0.04087(12) 0.67034(5) 0.0438(4) Uani 1 1 d . . .
N2 N -0.1215(10) -0.1492(7) 0.5632(3) 0.046(2) Uani 1 1 d . . .
O2 O 0.2879(8) 0.1588(6) 0.7201(3) 0.056(2) Uani 1 1 d . . .
C2 C 0.3320(10) 0.3032(8) 0.7622(5) 0.046(3) Uani 1 1 d . . .
O3 O 0.5774(9) 0.4990(7) 0.8172(4) 0.064(2) Uani 1 1 d . . .
Mn3 Mn -0.0255(2) -0.13944(12) 0.63571(6) 0.0453(4) Uani 1 1 d . . .
C3 C 0.4129(14) 0.3691(8) 0.7787(4) 0.055(3) Uani 1 1 d . . .
H3 H 0.485571 0.372025 0.762654 0.065 Uiso 1 1 calc R U .
C4 C 0.3925(12) 0.4315(9) 0.8180(4) 0.052(3) Uani 1 1 d . . .
N4 N 0.6236(10) 0.1959(7) 0.5525(3) 0.050(2) Uani 1 1 d . . .
O5 O -0.2327(11) -0.1558(6) 0.3851(3) 0.069(3) Uani 1 1 d . . .
C5 C 0.2798(12) 0.4231(8) 0.8405(4) 0.052(3) Uani 1 1 d . . .
H5 H 0.261115 0.464180 0.867555 0.062 Uiso 1 1 calc R U .
O6 O -0.3813(9) -0.2281(6) 0.4215(3) 0.059(2) Uani 1 1 d . . .
C6 C 0.3547(11) 0.2299(8) 0.7225(4) 0.046(3) Uani 1 1 d . . .
C7 C 0.4777(15) 0.5047(8) 0.8368(4) 0.058(3) Uani 1 1 d . . .
O8 O -0.2222(8) 0.4184(6) 0.7790(3) 0.054(2) Uani 1 1 d . . .
C8 C -0.0789(14) -0.1084(9) 0.5239(5) 0.059(3) Uani 1 1 d . . .
H8 H -0.010565 -0.070290 0.527008 0.071 Uiso 1 1 calc R U .
C9 C -0.1292(13) -0.1178(9) 0.4765(4) 0.056(3) Uani 1 1 d . . .
H9 H -0.095181 -0.087002 0.448706 0.067 Uiso 1 1 calc R U .
O9 O 0.0759(9) 0.0798(6) 0.6850(3) 0.054(2) Uani 1 1 d . . .
N3 N -0.2946(10) 0.2307(6) 0.6643(4) 0.052(2) Uani 1 1 d . . .
O4 O 0.4479(8) 0.5650(6) 0.8684(3) 0.052(2) Uani 1 1 d . . .
O7 O -0.0531(8) 0.3452(6) 0.7939(3) 0.050(2) Uani 1 1 d . . .
C11 C -0.2725(13) -0.2171(9) 0.5122(4) 0.058(3) Uani 1 1 d . . .
H11 H -0.338862 -0.257872 0.509981 0.070 Uiso 1 1 calc R U .
O11 O 0.8739(9) 0.1681(7) 0.4063(3) 0.060(2) Uani 1 1 d . . .
C12 C -0.2196(14) -0.2029(9) 0.5574(5) 0.062(3) Uani 1 1 d . . .
H12 H -0.253601 -0.232172 0.585602 0.074 Uiso 1 1 calc R U .
O12 O 0.7471(12) 0.0498(7) 0.3937(3) 0.079(3) Uani 1 1 d . . .
C13 C -0.2865(13) -0.1859(8) 0.4209(4) 0.054(3) Uani 1 1 d . . .
O10 O -0.0468(8) 0.0188(5) 0.6285(3) 0.049(2) Uani 1 1 d . . .
C10 C -0.2309(13) -0.1739(8) 0.4719(4) 0.050(3) Uani 1 1 d . . .
C15 C -0.1679(11) 0.2868(8) 0.7288(4) 0.046(3) Uani 1 1 d . . .
C14 C -0.2711(13) 0.2919(8) 0.7014(4) 0.052(3) Uani 1 1 d . . .
H14 H -0.326191 0.341029 0.709639 0.063 Uiso 1 1 calc R U .
C19 C -0.1508(13) 0.3558(9) 0.7708(4) 0.053(3) Uani 1 1 d . . .
C18 C -0.2122(13) 0.1650(8) 0.6513(4) 0.055(3) Uani 1 1 d . . .
H18 H -0.225642 0.122924 0.624058 0.066 Uiso 1 1 calc R U .
C17 C -0.1074(12) 0.1569(8) 0.6768(4) 0.048(3) Uani 1 1 d . . .
C16 C -0.0876(12) 0.2182(8) 0.7141(4) 0.049(3) Uani 1 1 d . . .
H16 H -0.015974 0.214430 0.730855 0.059 Uiso 1 1 calc R U .
C20 C -0.0223(12) 0.0795(7) 0.6617(4) 0.045(2) Uani 1 1 d . . .
O1S O -0.0447(11) -0.3004(6) 0.6375(3) 0.069(3) Uani 1 1 d . . .
N1S N -0.0142(14) -0.4390(8) 0.6806(4) 0.076(4) Uani 1 1 d . . .
C1S C 0.0168(19) -0.3566(9) 0.6583(6) 0.080(5) Uani 1 1 d . . .
H1S H 0.096560 -0.340692 0.658958 0.096 Uiso 1 1 calc R U .
C23 C 0.7279(12) 0.1500(8) 0.4634(5) 0.053(3) Uani 1 1 d . . .
C22 C 0.6299(14) 0.0993(10) 0.4807(5) 0.069(4) Uani 1 1 d . . .
H22 H 0.597445 0.047249 0.462009 0.083 Uiso 1 1 calc R U .
C21 C 0.5828(16) 0.1250(10) 0.5238(6) 0.077(5) Uani 1 1 d . . .
H21 H 0.516030 0.090414 0.534409 0.092 Uiso 1 1 calc R U .
C26 C 0.7864(15) 0.1194(9) 0.4159(5) 0.063(4) Uani 1 1 d . . .
C25 C 0.7144(16) 0.2450(11) 0.5365(5) 0.075(5) Uani 1 1 d . . .
H25 H 0.744113 0.296792 0.556208 0.090 Uiso 1 1 calc R U .
C24 C 0.7677(16) 0.2251(10) 0.4929(5) 0.070(4) Uani 1 1 d . . .
H24 H 0.832476 0.263078 0.482922 0.084 Uiso 1 1 calc R U .
C3S C 0.0623(19) -0.5016(13) 0.7081(7) 0.095(6) Uani 1 1 d . . .
H3SA H 0.137517 -0.469400 0.711363 0.142 Uiso 1 1 calc R U .
H3SB H 0.071719 -0.564517 0.690858 0.142 Uiso 1 1 calc R U .
H3SC H 0.029653 -0.513623 0.740688 0.142 Uiso 1 1 calc R U .
O2S O 0.5474(10) 0.3825(6) 0.6155(4) 0.073(3) Uani 1 1 d D . .
C4A C 0.512(3) 0.4326(16) 0.5830(8) 0.133(9) Uani 0.64(2) 1 d D . P
H4A H 0.431844 0.428153 0.576846 0.160 Uiso 0.64(2) 1 calc R U P
C5A C 0.697(3) 0.500(2) 0.5637(15) 0.133(9) Uani 0.64(2) 1 d D . P
H5AA H 0.739836 0.494845 0.532881 0.199 Uiso 0.64(2) 1 calc R U P
H5AB H 0.718720 0.446114 0.585551 0.199 Uiso 0.64(2) 1 calc R U P
H5AC H 0.714854 0.563388 0.579438 0.199 Uiso 0.64(2) 1 calc R U P
C6A C 0.518(4) 0.558(2) 0.5164(13) 0.133(9) Uani 0.64(2) 1 d D . P
H6A1 H 0.440569 0.533478 0.508939 0.199 Uiso 0.64(2) 1 calc R U P
H6A2 H 0.565176 0.557304 0.486579 0.199 Uiso 0.64(2) 1 calc R U P
H6A3 H 0.512692 0.625679 0.528885 0.199 Uiso 0.64(2) 1 calc R U P
N2A N 0.571(2) 0.4951(17) 0.5535(10) 0.133(9) Uani 0.64(2) 1 d D . P

loop_
_atom_site_aniso_label
_atom_site_aniso_U_11
_atom_site_aniso_U_22
_atom_site_aniso_U_33
_atom_site_aniso_U_23
_atom_site_aniso_U_13
_atom_site_aniso_U_12
C2S 0.135(19) 0.068(10) 0.104(14) 0.008(9) 0.032(13) -0.018(11)
O1 0.064(6) 0.052(4) 0.039(4) -0.010(3) -0.001(4) 0.000(4)
Mn1 0.0675(12) 0.0341(8) 0.0354(8) -0.0019(6) 0.0019(8) 0.0008(8)
C1 0.067(8) 0.040(5) 0.044(6) 0.003(5) 0.003(5) 0.010(5)
N1 0.060(6) 0.039(5) 0.049(5) -0.003(4) -0.006(5) 0.002(4)
Mn2 0.0653(10) 0.0319(7) 0.0342(7) -0.0014(6) 0.0023(10) -0.0003(7)
N2 0.070(7) 0.044(5) 0.026(4) -0.006(3) -0.002(4) -0.006(5)
O2 0.070(6) 0.050(4) 0.047(4) -0.015(4) 0.006(4) -0.009(4)
C2 0.040(6) 0.041(6) 0.057(7) -0.003(5) 0.000(5) -0.003(5)
O3 0.055(5) 0.066(6) 0.071(6) -0.011(5) 0.008(5) 0.002(5)
Mn3 0.0670(12) 0.0346(8) 0.0342(8) -0.0017(6) 0.0012(8) 0.0023(8)
C3 0.089(10) 0.041(6) 0.033(5) 0.000(4) 0.007(6) 0.003(6)
C4 0.062(8) 0.048(6) 0.046(6) -0.013(5) 0.000(5) -0.002(6)
N4 0.078(7) 0.040(5) 0.031(4) 0.002(4) 0.002(4) -0.005(5)
O5 0.108(8) 0.057(5) 0.041(4) 0.016(4) -0.017(5) 0.000(5)
C5 0.071(9) 0.042(5) 0.041(6) -0.011(4) 0.012(5) -0.003(5)
O6 0.076(6) 0.050(5) 0.052(5) -0.001(4) 0.008(5) -0.006(4)
C6 0.060(7) 0.041(6) 0.038(5) 0.003(4) 0.011(5) 0.006(5)
C7 0.090(10) 0.035(5) 0.048(6) 0.004(5) -0.014(7) -0.008(6)
O8 0.069(6) 0.042(4) 0.052(4) -0.011(3) 0.009(4) 0.015(4)
C8 0.083(10) 0.045(6) 0.050(7) 0.005(5) -0.016(6) -0.004(6)
C9 0.091(10) 0.042(6) 0.035(5) 0.006(4) -0.003(6) -0.006(6)
O9 0.080(6) 0.041(4) 0.042(4) -0.010(3) -0.004(4) 0.007(4)
N3 0.077(7) 0.030(4) 0.050(5) -0.006(4) 0.005(5) 0.005(4)
O4 0.059(5) 0.046(4) 0.052(5) -0.010(4) -0.002(4) 0.000(4)
O7 0.077(6) 0.043(4) 0.030(3) -0.002(3) 0.002(4) -0.001(4)
C11 0.079(10) 0.055(7) 0.040(6) -0.003(5) -0.015(6) -0.011(6)
O11 0.068(6) 0.055(5) 0.056(5) -0.007(4) -0.005(5) 0.000(5)
C12 0.087(10) 0.053(7) 0.046(6) -0.009(5) 0.005(6) -0.007(7)
O12 0.115(8) 0.064(5) 0.059(5) -0.027(5) 0.031(6) -0.022(6)
C13 0.081(10) 0.042(6) 0.040(6) 0.009(5) -0.004(6) -0.014(6)
O10 0.072(6) 0.026(3) 0.048(4) -0.002(3) 0.005(4) 0.008(3)
C10 0.080(9) 0.036(5) 0.035(5) 0.002(4) -0.011(5) -0.001(5)
C15 0.067(8) 0.036(5) 0.034(5) 0.000(4) -0.002(5) 0.006(5)
C14 0.076(9) 0.038(5) 0.043(6) -0.002(4) 0.010(6) 0.004(6)
C19 0.078(9) 0.048(6) 0.034(5) 0.004(5) -0.010(6) 0.001(6)
C18 0.087(10) 0.037(5) 0.041(6) 0.000(4) -0.004(6) -0.003(6)
C17 0.068(8) 0.030(5) 0.046(6) 0.002(4) 0.002(5) 0.004(5)
C16 0.059(7) 0.040(6) 0.048(6) 0.005(5) -0.004(5) 0.002(5)
C20 0.062(7) 0.036(5) 0.036(5) -0.002(4) 0.006(5) -0.002(5)
O1S 0.115(9) 0.035(4) 0.055(5) -0.004(4) -0.003(6) 0.009(5)
N1S 0.114(12) 0.049(6) 0.063(7) 0.004(5) 0.009(7) -0.007(7)
C1S 0.124(15) 0.037(6) 0.080(10) 0.002(6) 0.006(10) -0.001(8)
C23 0.068(8) 0.041(5) 0.050(6) -0.002(5) 0.000(6) 0.002(5)
C22 0.088(11) 0.061(8) 0.059(8) -0.031(7) 0.003(7) -0.021(8)
C21 0.110(13) 0.047(7) 0.072(9) -0.015(6) 0.031(9) -0.019(8)
C26 0.091(11) 0.043(6) 0.054(7) -0.018(5) -0.011(7) 0.014(7)
C25 0.109(13) 0.058(7) 0.057(8) -0.015(6) 0.018(8) -0.028(8)
C24 0.099(12) 0.061(8) 0.049(7) -0.013(6) 0.018(7) -0.011(8)
C3S 0.139(19) 0.068(10) 0.077(11) 0.009(8) -0.006(11) 0.001(10)
O2S 0.111(9) 0.036(4) 0.073(6) 0.015(4) -0.017(6) -0.015(5)
C4A 0.163(19) 0.086(10) 0.149(17) 0.023(10) -0.053(14) -0.051(11)
C5A 0.163(19) 0.086(10) 0.149(17) 0.023(10) -0.053(14) -0.051(11)
C6A 0.163(19) 0.086(10) 0.149(17) 0.023(10) -0.053(14) -0.051(11)
N2A 0.163(19) 0.086(10) 0.149(17) 0.023(10) -0.053(14) -0.051(11)

loop_
_atom_type_symbol
_atom_type_description
_atom_type_scat_dispersion_real
_atom_type_scat_dispersion_imag
_atom_type_scat_source
C C 0.0181 0.0091 'International Tables Vol C Tables 4.2.6.8 and 6.1.1.4'
H H 0.0000 0.0000 'International Tables Vol C Tables 4.2.6.8 and 6.1.1.4'
N N 0.0311 0.0180 'International Tables Vol C Tables 4.2.6.8 and 6.1.1.4'
O O 0.0492 0.0322 'International Tables Vol C Tables 4.2.6.8 and 6.1.1.4'
Mn Mn -0.5299 2.8052 'International Tables Vol C Tables 4.2.6.8 and 6.1.1.4'

loop_
_geom_angle_atom_site_label_1
_geom_angle_atom_site_label_2
_geom_angle_atom_site_label_3
_geom_angle
_geom_angle_site_symmetry_1
_geom_angle_site_symmetry_3
N1S C2S H2SA 109.5 . .
N1S C2S H2SB 109.5 . .
H2SA C2S H2SB 109.5 . .
N1S C2S H2SC 109.5 . .
H2SA C2S H2SC 109.5 . .
H2SB C2S H2SC 109.5 . .
C6 O1 Mn1 146.2(8) . .
O1 Mn1 O6 100.4(3) . 3_556
O1 Mn1 O4 100.8(3) . 2_646
O6 Mn1 O4 100.5(3) 3_556 2_646
O1 Mn1 O2S 90.6(4) . .
O6 Mn1 O2S 88.0(4) 3_556 .
O4 Mn1 O2S 164.2(4) 2_646 .
O1 Mn1 N3 91.3(3) . 1_655
O6 Mn1 N3 166.4(4) 3_556 1_655
O4 Mn1 N3 83.9(3) 2_646 1_655
O2S Mn1 N3 84.9(4) . 1_655
O1 Mn1 N4 178.1(4) . .
O6 Mn1 N4 81.1(4) 3_556 .
O4 Mn1 N4 80.0(3) 2_646 .
O2S Mn1 N4 88.2(4) . .
N3 Mn1 N4 87.1(4) 1_655 .
N1 C1 C2 124.0(12) . .
N1 C1 H1 118.0 . .
C2 C1 H1 118.0 . .
C1 N1 C5 120.1(12) . .
C1 N1 Mn3 123.6(9) . 2_556
C5 N1 Mn3 116.3(8) . 2_556
O3 Mn2 O9 159.9(3) 2_646 .
O3 Mn2 O12 87.7(5) 2_646 3_656
O9 Mn2 O12 108.3(5) . 3_656
O3 Mn2 O2 84.3(4) 2_646 .
O9 Mn2 O2 83.9(3) . .
O12 Mn2 O2 160.5(4) 3_656 .
O3 Mn2 O5 112.9(4) 2_646 3_556
O9 Mn2 O5 82.4(4) . 3_556
O12 Mn2 O5 81.2(4) 3_656 3_556
O2 Mn2 O5 85.6(4) . 3_556
O3 Mn2 O8 80.2(4) 2_646 2_546
O9 Mn2 O8 86.2(4) . 2_546
O12 Mn2 O8 94.7(4) 3_656 2_546
O2 Mn2 O8 101.4(3) . 2_546
O5 Mn2 O8 165.9(4) 3_556 2_546
C8 N2 C12 116.7(11) . .
C8 N2 Mn3 120.4(9) . .
C12 N2 Mn3 122.8(8) . .
C6 O2 Mn2 138.2(8) . .
C3 C2 C1 116.1(11) . .
C3 C2 C6 123.5(11) . .
C1 C2 C6 120.1(11) . .
C7 O3 Mn2 141.0(8) . 2_656
O11 Mn3 O7 96.5(4) 3_656 2_546
O11 Mn3 O10 103.0(3) 3_656 .
O7 Mn3 O10 103.1(3) 2_546 .
O11 Mn3 O1S 85.1(4) 3_656 .
O7 Mn3 O1S 85.8(3) 2_546 .
O10 Mn3 O1S 167.0(4) . .
O11 Mn3 N2 85.7(4) 3_656 .
O7 Mn3 N2 170.3(3) 2_546 .
O10 Mn3 N2 85.6(3) . .
O1S Mn3 N2 84.9(4) . .
O11 Mn3 N1 168.1(3) 3_656 2_546
O7 Mn3 N1 87.5(4) 2_546 2_546
O10 Mn3 N1 86.9(3) . 2_546
O1S Mn3 N1 84.1(4) . 2_546
N2 Mn3 N1 88.6(4) . 2_546
C2 C3 C4 122.4(13) . .
C2 C3 H3 118.8 . .
C4 C3 H3 118.8 . .
C3 C4 C5 115.6(12) . .
C3 C4 C7 124.0(13) . .
C5 C4 C7 120.4(11) . .
C25 N4 C21 117.0(12) . .
C25 N4 Mn1 126.4(8) . .
C21 N4 Mn1 116.6(9) . .
C13 O5 Mn2 138.0(10) . 3_556
N1 C5 C4 121.7(10) . .
N1 C5 H5 119.1 . .
C4 C5 H5 119.1 . .
C13 O6 Mn1 131.9(8) . 3_556
O2 C6 O1 128.4(11) . .
O2 C6 C2 116.7(10) . .
O1 C6 C2 114.9(11) . .
O4 C7 O3 125.7(12) . .
O4 C7 C4 119.7(14) . .
O3 C7 C4 114.6(11) . .
C19 O8 Mn2 138.6(9) . 2_556
N2 C8 C9 123.6(13) . .
N2 C8 H8 118.2 . .
C9 C8 H8 118.2 . .
C10 C9 C8 118.1(11) . .
C10 C9 H9 120.9 . .
C8 C9 H9 120.9 . .
C20 O9 Mn2 137.5(7) . .
C14 N3 C18 117.6(12) . .
C14 N3 Mn1 122.9(9) . 1_455
C18 N3 Mn1 119.3(8) . 1_455
C7 O4 Mn1 130.6(8) . 2_656
C19 O7 Mn3 142.7(8) . 2_556
C10 C11 C12 120.7(13) . .
C10 C11 H11 119.7 . .
C12 C11 H11 119.7 . .
C26 O11 Mn3 133.7(8) . 3_656
N2 C12 C11 123.1(12) . .
N2 C12 H12 118.5 . .
C11 C12 H12 118.5 . .
C26 O12 Mn2 148.3(11) . 3_656
O5 C13 O6 127.9(12) . .
O5 C13 C10 118.0(12) . .
O6 C13 C10 114.1(11) . .
C20 O10 Mn3 123.9(7) . .
C11 C10 C9 117.8(11) . .
C11 C10 C13 123.1(12) . .
C9 C10 C13 119.1(10) . .
C16 C15 C14 116.8(11) . .
C16 C15 C19 123.9(12) . .
C14 C15 C19 119.3(11) . .
N3 C14 C15 122.9(12) . .
N3 C14 H14 118.5 . .
C15 C14 H14 118.5 . .
O8 C19 O7 125.8(11) . .
O8 C19 C15 119.4(12) . .
O7 C19 C15 114.7(12) . .
N3 C18 C17 122.1(11) . .
N3 C18 H18 118.9 . .
C17 C18 H18 118.9 . .
C16 C17 C18 118.7(11) . .
C16 C17 C20 122.2(12) . .
C18 C17 C20 119.1(10) . .
C17 C16 C15 121.8(12) . .
C17 C16 H16 119.1 . .
C15 C16 H16 119.1 . .
O10 C20 O9 123.5(11) . .
O10 C20 C17 120.5(12) . .
O9 C20 C17 116.0(9) . .
C1S O1S Mn3 126.0(11) . .
C1S N1S C2S 119.3(17) . .
C1S N1S C3S 124.8(17) . .
C2S N1S C3S 115.7(15) . .
O1S C1S N1S 127(2) . .
O1S C1S H1S 116.6 . .
N1S C1S H1S 116.6 . .
C24 C23 C22 115.8(12) . .
C24 C23 C26 123.4(13) . .
C22 C23 C26 120.7(11) . .
C21 C22 C23 119.6(12) . .
C21 C22 H22 120.2 . .
C23 C22 H22 120.2 . .
N4 C21 C22 124.1(15) . .
N4 C21 H21 118.0 . .
C22 C21 H21 118.0 . .
O12 C26 O11 128.3(14) . .
O12 C26 C23 118.1(15) . .
O11 C26 C23 113.4(11) . .
N4 C25 C24 123.3(13) . .
N4 C25 H25 118.4 . .
C24 C25 H25 118.4 . .
C25 C24 C23 120.2(15) . .
C25 C24 H24 119.9 . .
C23 C24 H24 119.9 . .
N1S C3S H3SA 109.5 . .
N1S C3S H3SB 109.5 . .
H3SA C3S H3SB 109.5 . .
N1S C3S H3SC 109.5 . .
H3SA C3S H3SC 109.5 . .
H3SB C3S H3SC 109.5 . .
C4A O2S Mn1 129.0(13) . .
O2S C4A N2A 129(3) . .
O2S C4A H4A 115.5 . .
N2A C4A H4A 115.5 . .
N2A C5A H5AA 109.5 . .
N2A C5A H5AB 109.5 . .
H5AA C5A H5AB 109.5 . .
N2A C5A H5AC 109.5 . .
H5AA C5A H5AC 109.5 . .
H5AB C5A H5AC 109.5 . .
N2A C6A H6A1 109.5 . .
N2A C6A H6A2 109.5 . .
H6A1 C6A H6A2 109.5 . .
N2A C6A H6A3 109.5 . .
H6A1 C6A H6A3 109.5 . .
H6A2 C6A H6A3 109.5 . .
C4A N2A C6A 124(3) . .
C4A N2A C5A 114(3) . .
C6A N2A C5A 121(3) . .

loop_
_geom_bond_atom_site_label_1
_geom_bond_atom_site_label_2
_geom_bond_distance
_geom_bond_site_symmetry_2
C2S N1S 1.43(2) .
C2S H2SA 0.9800 .
C2S H2SB 0.9800 .
C2S H2SC 0.9800 .
O1 C6 1.270(14) .
O1 Mn1 2.132(8) .
Mn1 O6 2.136(10) 3_556
Mn1 O4 2.161(9) 2_646
Mn1 O2S 2.211(8) .
Mn1 N3 2.324(12) 1_655
Mn1 N4 2.363(10) .
C1 N1 1.308(15) .
C1 C2 1.402(17) .
C1 H1 0.9500 .
N1 C5 1.316(16) .
N1 Mn3 2.320(11) 2_556
Mn2 O3 2.115(10) 2_646
Mn2 O9 2.117(10) .
Mn2 O12 2.138(8) 3_656
Mn2 O2 2.145(8) .
Mn2 O5 2.180(8) 3_556
Mn2 O8 2.184(8) 2_546
N2 C8 1.304(16) .
N2 C12 1.360(18) .
N2 Mn3 2.275(9) .
O2 C6 1.238(15) .
C2 C3 1.373(18) .
C2 C6 1.493(16) .
O3 C7 1.275(19) .
Mn3 O11 2.133(10) 3_656
Mn3 O7 2.136(8) 2_546
Mn3 O10 2.169(7) .
Mn3 O1S 2.196(8) .
C3 C4 1.386(16) .
C3 H3 0.9500 .
C4 C5 1.447(18) .
C4 C7 1.491(18) .
N4 C25 1.320(18) .
N4 C21 1.327(17) .
O5 C13 1.228(16) .
C5 H5 0.9500 .
O6 C13 1.239(16) .
C7 O4 1.238(16) .
O8 C19 1.206(16) .
C8 C9 1.426(17) .
C8 H8 0.9500 .
C9 C10 1.409(19) .
C9 H9 0.9500 .
O9 C20 1.304(15) .
N3 C14 1.337(15) .
N3 C18 1.353(17) .
O7 C19 1.305(16) .
C11 C10 1.335(18) .
C11 C12 1.392(18) .
C11 H11 0.9500 .
O11 C26 1.238(18) .
C12 H12 0.9500 .
O12 C26 1.210(16) .
C13 C10 1.545(16) .
O10 C20 1.256(13) .
C15 C16 1.377(17) .
C15 C14 1.414(18) .
C15 C19 1.494(16) .
C14 H14 0.9500 .
C18 C17 1.405(19) .
C18 H18 0.9500 .
C17 C16 1.333(17) .
C17 C20 1.500(16) .
C16 H16 0.9500 .
O1S C1S 1.189(19) .
N1S C1S 1.322(18) .
N1S C3S 1.44(2) .
C1S H1S 0.9500 .
C23 C24 1.378(18) .
C23 C22 1.41(2) .
C23 C26 1.521(19) .
C22 C21 1.342(19) .
C22 H22 0.9500 .
C21 H21 0.9500 .
C25 C24 1.366(19) .
C25 H25 0.9500 .
C24 H24 0.9500 .
C3S H3SA 0.9800 .
C3S H3SB 0.9800 .
C3S H3SC 0.9800 .
O2S C4A 1.190(18) .
C4A N2A 1.353(18) .
C4A H4A 0.9500 .
C5A N2A 1.484(19) .
C5A H5AA 0.9800 .
C5A H5AB 0.9800 .
C5A H5AC 0.9800 .
C6A N2A 1.462(19) .
C6A H6A1 0.9800 .
C6A H6A2 0.9800 .
C6A H6A3 0.9800 .

loop_
_geom_torsion_atom_site_label_1
_geom_torsion_atom_site_label_2
_geom_torsion_atom_site_label_3
_geom_torsion_atom_site_label_4
_geom_torsion
_geom_torsion_site_symmetry_1
_geom_torsion_site_symmetry_4
C2 C1 N1 C5 -0.2(18) . .
C2 C1 N1 Mn3 178.5(9) . 2_556
N1 C1 C2 C3 0.0(18) . .
N1 C1 C2 C6 175.5(11) . .
C1 C2 C3 C4 0.3(18) . .
C6 C2 C3 C4 -175.1(11) . .
C2 C3 C4 C5 -0.3(18) . .
C2 C3 C4 C7 -179.4(12) . .
C1 N1 C5 C4 0.1(18) . .
Mn3 N1 C5 C4 -178.6(9) 2_556 .
C3 C4 C5 N1 0.1(18) . .
C7 C4 C5 N1 179.2(11) . .
Mn2 O2 C6 O1 -11(2) . .
Mn2 O2 C6 C2 168.9(9) . .
Mn1 O1 C6 O2 19(2) . .
Mn1 O1 C6 C2 -161.1(10) . .
C3 C2 C6 O2 161.1(12) . .
C1 C2 C6 O2 -14.1(17) . .
C3 C2 C6 O1 -19.1(17) . .
C1 C2 C6 O1 165.7(11) . .
Mn2 O3 C7 O4 20(2) 2_656 .
Mn2 O3 C7 C4 -160.5(10) 2_656 .
C3 C4 C7 O4 171.9(12) . .
C5 C4 C7 O4 -7.1(18) . .
C3 C4 C7 O3 -7.2(18) . .
C5 C4 C7 O3 173.8(11) . .
C12 N2 C8 C9 -0.2(19) . .
Mn3 N2 C8 C9 175.0(10) . .
N2 C8 C9 C10 0(2) . .
O3 C7 O4 Mn1 46.0(18) . 2_656
C4 C7 O4 Mn1 -133.0(10) . 2_656
C8 N2 C12 C11 1.5(19) . .
Mn3 N2 C12 C11 -173.5(10) . .
C10 C11 C12 N2 -3(2) . .
Mn2 O5 C13 O6 68.2(19) 3_556 .
Mn2 O5 C13 C10 -113.8(14) 3_556 .
Mn1 O6 C13 O5 -28(2) 3_556 .
Mn1 O6 C13 C10 154.3(8) 3_556 .
C12 C11 C10 C9 3(2) . .
C12 C11 C10 C13 -179.3(13) . .
C8 C9 C10 C11 -1.6(19) . .
C8 C9 C10 C13 -179.5(12) . .
O5 C13 C10 C11 -169.3(13) . .
O6 C13 C10 C11 9.0(19) . .
O5 C13 C10 C9 8.5(18) . .
O6 C13 C10 C9 -173.2(11) . .
C18 N3 C14 C15 -3.7(17) . .
Mn1 N3 C14 C15 170.0(9) 1_455 .
C16 C15 C14 N3 3.5(17) . .
C19 C15 C14 N3 -177.8(11) . .
Mn2 O8 C19 O7 -2(2) 2_556 .
Mn2 O8 C19 C15 -177.4(8) 2_556 .
Mn3 O7 C19 O8 35(2) 2_556 .
Mn3 O7 C19 C15 -149.7(9) 2_556 .
C16 C15 C19 O8 174.5(12) . .
C14 C15 C19 O8 -4.1(18) . .
C16 C15 C19 O7 -1.5(18) . .
C14 C15 C19 O7 179.8(10) . .
C14 N3 C18 C17 3.0(17) . .
Mn1 N3 C18 C17 -171.0(9) 1_455 .
N3 C18 C17 C16 -2.1(18) . .
N3 C18 C17 C20 177.4(11) . .
C18 C17 C16 C15 1.8(18) . .
C20 C17 C16 C15 -177.7(11) . .
C14 C15 C16 C17 -2.4(17) . .
C19 C15 C16 C17 178.9(11) . .
Mn3 O10 C20 O9 49.6(14) . .
Mn3 O10 C20 C17 -130.0(9) . .
Mn2 O9 C20 O10 29.9(17) . .
Mn2 O9 C20 C17 -150.5(8) . .
C16 C17 C20 O10 175.3(11) . .
C18 C17 C20 O10 -4.2(16) . .
C16 C17 C20 O9 -4.4(16) . .
C18 C17 C20 O9 176.2(10) . .
Mn3 O1S C1S N1S 144.3(13) . .
C2S N1S C1S O1S -1(2) . .
C3S N1S C1S O1S -175.8(15) . .
C24 C23 C22 C21 -1(2) . .
C26 C23 C22 C21 177.2(15) . .
C25 N4 C21 C22 2(3) . .
Mn1 N4 C21 C22 -178.6(14) . .
C23 C22 C21 N4 -1(3) . .
Mn2 O12 C26 O11 -10(3) 3_656 .
Mn2 O12 C26 C23 174.3(15) 3_656 .
Mn3 O11 C26 O12 -21(2) 3_656 .
Mn3 O11 C26 C23 154.7(9) 3_656 .
C24 C23 C26 O12 176.9(15) . .
C22 C23 C26 O12 -1(2) . .
C24 C23 C26 O11 0(2) . .
C22 C23 C26 O11 -177.2(13) . .
C21 N4 C25 C24 -1(2) . .
Mn1 N4 C25 C24 179.4(13) . .
N4 C25 C24 C23 -1(3) . .
C22 C23 C24 C25 1(2) . .
C26 C23 C24 C25 -176.4(15) . .
Mn1 O2S C4A N2A -127(2) . .
O2S C4A N2A C6A -176(3) . .
O2S C4A N2A C5A 0(3) . .
